data_7209537
loop_
_publ_author_name
'Imakubo, Tatsuro'
'Murayama, Ryosuke'

_publ_section_title
;
 Solvent dependence of crystal morphology, donor/anion ratio and
 electrical conductivity in a series of hexagonal supramolecular organic
 conductors based on diiodo(pyrazino)tetrathiafulvalene (DIP)
;
_journal_issue 16
_journal_name_full CrystEngComm
_journal_page_first 3072
_journal_paper_doi 10.1039/c2ce26739j
_journal_volume 15
_journal_year 2013
_chemical_formula_moiety (C8H2N2I2S4)3(PF6)0.63(C3H8O)0.92
_chemical_formula_sum 'C26.76 H13.36 F3.78 I6 N6 O0.92 P0.63 S12'
_chemical_formula_weight 1671.20
_chemical_name_common (DIP)3(PF6)0.63(2-PrOH)0.92
_chemical_name_systematic
;
?
;
_space_group_IT_number 193
_symmetry_cell_setting hexagonal
_symmetry_space_group_name_Hall '-P 6c 2'
_symmetry_space_group_name_H-M 'P 63/m c m'
_atom_sites_solution_hydrogens geom
_atom_sites_solution_primary direct
_atom_sites_solution_secondary difmap
_audit_creation_method SHELXL-97
_cell_angle_alpha 90.00
_cell_angle_beta 90.00
_cell_angle_gamma 120.00
_cell_formula_units_Z 2
_cell_length_a 20.0545(8)
_cell_length_b 20.0545(8)
_cell_length_c 7.1733(5)
_cell_measurement_reflns_used 5599
_cell_measurement_temperature 293(2)
_cell_measurement_theta_max 25.35
_cell_measurement_theta_min 2.35
_cell_volume 2498.5(2)
_computing_cell_refinement 'Bruker SMART'
_computing_data_collection 'Bruker SMART'
_computing_data_reduction 'Bruker SAINT'
_computing_molecular_graphics 'Bruker SHELXTL'
_computing_publication_material 'Bruker SHELXTL'
_computing_structure_refinement 'SHELXL-97 (Sheldrick, 1997)'
_computing_structure_solution 'SHELXS-97 (Sheldrick, 1990)'
_diffrn_ambient_temperature 293(2)
_diffrn_detector_area_resol_mean 8.366
_diffrn_measured_fraction_theta_full 0.999
_diffrn_measured_fraction_theta_max 0.999
_diffrn_measurement_device_type 'CCD area detector'
_diffrn_measurement_method 'phi and omega scans'
_diffrn_radiation_monochromator graphite
_diffrn_radiation_source 'fine-focus sealed tube'
_diffrn_radiation_type MoK\a
_diffrn_radiation_wavelength 0.71073
_diffrn_reflns_av_R_equivalents 0.0534
_diffrn_reflns_av_sigmaI/netI 0.0143
_diffrn_reflns_limit_h_max 26
_diffrn_reflns_limit_h_min -26
_diffrn_reflns_limit_k_max 26
_diffrn_reflns_limit_k_min -26
_diffrn_reflns_limit_l_max 9
_diffrn_reflns_limit_l_min -9
_diffrn_reflns_number 50730
_diffrn_reflns_theta_full 28.33
_diffrn_reflns_theta_max 28.33
_diffrn_reflns_theta_min 1.17
_exptl_absorpt_coefficient_mu 4.294
_exptl_absorpt_correction_T_max 0.9190
_exptl_absorpt_correction_T_min 0.4805
_exptl_absorpt_correction_type analytical
_exptl_absorpt_process_details 'SADABS; Sheldrick 1996'
_exptl_crystal_colour black
_exptl_crystal_density_diffrn 2.219
_exptl_crystal_density_meas ?
_exptl_crystal_density_method 'not measured'
_exptl_crystal_description plate
_exptl_crystal_F_000 1552
_exptl_crystal_size_max 0.20
_exptl_crystal_size_mid 0.10
_exptl_crystal_size_min 0.02
_refine_diff_density_max 2.420
_refine_diff_density_min -1.013
_refine_diff_density_rms 0.160
_refine_ls_extinction_method none
_refine_ls_goodness_of_fit_ref 1.287
_refine_ls_hydrogen_treatment mixed
_refine_ls_matrix_type full
_refine_ls_number_parameters 82
_refine_ls_number_reflns 1181
_refine_ls_number_restraints 39
_refine_ls_restrained_S_all 1.346
_refine_ls_R_factor_all 0.0495
_refine_ls_R_factor_gt 0.0487
_refine_ls_shift/su_max 0.001
_refine_ls_shift/su_mean 0.000
_refine_ls_structure_factor_coef Fsqd
_refine_ls_weighting_details 'calc w=1/[\s^2^(Fo^2^)+(0.0365P)^2^+18.5943P] where P=(Fo^2^+2Fc^2^)/3'
_refine_ls_weighting_scheme calc
_refine_ls_wR_factor_gt 0.1103
_refine_ls_wR_factor_ref 0.1123
_reflns_number_gt 1170
_reflns_number_total 1181
_reflns_threshold_expression >2sigma(I)
_cod_data_source_file c2ce26739j.txt
_cod_data_source_block m149_sad
_cod_depositor_comments
;
The following automatic conversions were performed:

'_symmetry_cell_setting' value 'Hexagonal' changed to 'hexagonal'
according to /home/saulius/struct/CIF-dictionaries/cif_core.dic
dictionary named 'cif_core.dic' version 2.4.2 from 2011-04-26.

Automatic conversion script
Id: cif_fix_values 1891 2012-01-12 08:04:46Z andrius 

The following automatic conversions were performed:

'_exptl_crystal_density_meas' value 'none' was changed to '?' - the
value is perceived as not measured.

Automatic conversion script
Id: cif_fix_values 3008 2015-01-20 13:52:24Z robertas 
;
_cod_original_sg_symbol_H-M P6(3)/mcm
_cod_database_code 7209537

loop_
_symmetry_equiv_pos_as_xyz
'x, y, z'
'-y, x-y, z'
'-x+y, -x, z'
'-x, -y, z+1/2'
'y, -x+y, z+1/2'
'x-y, x, z+1/2'
'y, x, -z+1/2'
'x-y, -y, -z+1/2'
'-x, -x+y, -z+1/2'
'-y, -x, -z'
'-x+y, y, -z'
'x, x-y, -z'
'-x, -y, -z'
'y, -x+y, -z'
'x-y, x, -z'
'x, y, -z-1/2'
'-y, x-y, -z-1/2'
'-x+y, -x, -z-1/2'
'-y, -x, z-1/2'
'-x+y, y, z-1/2'
'x, x-y, z-1/2'
'y, x, z'
'x-y, -y, z'
'-x, -x+y, z'

loop_
_atom_site_label
_atom_site_type_symbol
_atom_site_fract_x
_atom_site_fract_y
_atom_site_fract_z
_atom_site_U_iso_or_equiv
_atom_site_adp_type
_atom_site_occupancy
_atom_site_symmetry_multiplicity
_atom_site_calc_flag
_atom_site_refinement_flags
I1 I 0.11099(3) 0.35588(3) 0.2500 0.0345(2) Uani 1 2 d S
S1 S 0.08438(13) 0.50260(12) 0.2500 0.0376(5) Uani 1 2 d S
S2 S -0.08583(12) 0.57777(12) 0.2500 0.0349(5) Uani 1 2 d S
N1 N -0.0803(4) 0.7136(4) 0.2500 0.0384(18) Uani 1 2 d S
C1 C 0.0000 0.5071(6) 0.2500 0.030(2) Uani 1 4 d S
C2 C 0.0000 0.5756(6) 0.2500 0.030(2) Uani 1 4 d S
C3 C 0.0383(5) 0.4020(5) 0.2500 0.0314(17) Uani 1 2 d S
C4 C -0.0403(5) 0.6778(5) 0.2500 0.0314(17) Uani 1 2 d S
C5 C -0.0392(6) 0.7908(6) 0.2500 0.048(3) Uani 1 2 d S
H5 H -0.0651 0.8184 0.2500 0.13(7) Uiso 1 2 calc SR
P1 P 1.0000 0.0000 0.087(3) 0.061(6) Uani 0.25 6 d SPDU
F1 F 0.9425(11) -0.0575(11) 0.2500 0.100(8) Uani 0.50 4 d SPDU
F2 F 1.0000 0.0714(9) 0.045(5) 0.073(8) Uani 0.25 2 d SPDU
C6 C 0.7077(19) 0.4303(8) 0.965(4) 0.184(11) Uani 1 1 d DU
C7 C 0.6667 0.3333 1.0000 0.18(4) Uani 0.50 6 d SPDU
C8 C 0.700(9) 0.370(5) 0.7500 0.18(4) Uani 0.33 2 d SPU

loop_
_atom_site_aniso_label
_atom_site_aniso_U_11
_atom_site_aniso_U_22
_atom_site_aniso_U_33
_atom_site_aniso_U_23
_atom_site_aniso_U_13
_atom_site_aniso_U_12
I1 0.0347(3) 0.0348(3) 0.0404(3) 0.000 0.000 0.0222(3)
S1 0.0280(10) 0.0248(10) 0.0601(14) 0.000 0.000 0.0133(8)
S2 0.0252(10) 0.0255(10) 0.0522(13) 0.000 0.000 0.0113(8)
N1 0.028(4) 0.034(4) 0.058(5) 0.000 0.000 0.020(3)
C1 0.027(5) 0.026(4) 0.037(6) 0.000 0.000 0.013(3)
C2 0.034(6) 0.029(4) 0.028(5) 0.000 0.000 0.017(3)
C3 0.032(4) 0.029(4) 0.036(4) 0.000 0.000 0.017(4)
C4 0.028(4) 0.031(4) 0.038(4) 0.000 0.000 0.016(3)
C5 0.038(5) 0.033(5) 0.081(8) 0.000 0.000 0.022(4)
P1 0.028(4) 0.028(4) 0.125(16) 0.000 0.000 0.0141(18)
F1 0.068(9) 0.068(9) 0.18(2) 0.000 0.000 0.044(10)
F2 0.073(14) 0.046(9) 0.108(18) -0.001(11) 0.000 0.037(7)
C6 0.23(3) 0.170(13) 0.22(3) 0.145(19) 0.10(2) 0.15(2)
C7 0.16(4) 0.16(4) 0.24(9) 0.000 0.000 0.08(2)
C8 0.20(9) 0.10(5) 0.18(6) 0.000 0.000 0.02(5)

loop_
_atom_type_symbol
_atom_type_description
_atom_type_scat_dispersion_real
_atom_type_scat_dispersion_imag
_atom_type_scat_source
C C 0.0033 0.0016 'International Tables Vol C Tables 4.2.6.8 and 6.1.1.4'
H H 0.0000 0.0000 'International Tables Vol C Tables 4.2.6.8 and 6.1.1.4'
N N 0.0061 0.0033 'International Tables Vol C Tables 4.2.6.8 and 6.1.1.4'
O O 0.0106 0.0060 'International Tables Vol C Tables 4.2.6.8 and 6.1.1.4'
F F 0.0171 0.0103 'International Tables Vol C Tables 4.2.6.8 and 6.1.1.4'
P P 0.1023 0.0942 'International Tables Vol C Tables 4.2.6.8 and 6.1.1.4'
S S 0.1246 0.1234 'International Tables Vol C Tables 4.2.6.8 and 6.1.1.4'
I I -0.4742 1.8119 'International Tables Vol C Tables 4.2.6.8 and 6.1.1.4'

loop_
_geom_angle_atom_site_label_1
_geom_angle_atom_site_label_2
_geom_angle_atom_site_label_3
_geom_angle
_geom_angle_site_symmetry_1
_geom_angle_site_symmetry_3
C1 S1 C3 95.4(4) . .
C4 S2 C2 94.2(4) . .
C4 N1 C5 116.0(8) . .
C2 C1 S1 122.6(3) . 9
C2 C1 S1 122.6(3) . .
S1 C1 S1 114.8(7) 9 .
C1 C2 S2 121.2(3) . .
C1 C2 S2 121.2(3) . 9
S2 C2 S2 117.5(7) . 9
C3 C3 S1 117.2(3) 9 .
C3 C3 I1 127.4(2) 9 .
S1 C3 I1 115.4(4) . .
N1 C4 C4 121.8(5) . 9
N1 C4 S2 121.1(6) . .
C4 C4 S2 117.0(3) 9 .
N1 C5 C5 122.2(5) . 9
N1 C5 H5 118.9 . .
C5 C5 H5 118.9 9 .
P1 P1 F2 78.0(18) 13_755 2_645
P1 P1 F2 78.0(18) 13_755 .
F2 P1 F2 115.8(12) 2_645 .
P1 P1 F2 78.0(18) 13_755 3_765
F2 P1 F2 115.8(12) 2_645 3_765
F2 P1 F2 115.8(12) . 3_765
P1 P1 F1 135.4(10) 13_755 3_765
F2 P1 F1 119.4(14) 2_645 3_765
F2 P1 F1 57.3(15) . 3_765
F2 P1 F1 119.4(14) 3_765 3_765
P1 P1 F1 135.4(10) 13_755 .
F2 P1 F1 57.3(15) 2_645 .
F2 P1 F1 119.4(14) . .
F2 P1 F1 119.4(14) 3_765 .
F1 P1 F1 74.9(15) 3_765 .
P1 P1 F1 135.4(10) 13_755 2_645
F2 P1 F1 119.4(14) 2_645 2_645
F2 P1 F1 119.4(14) . 2_645
F2 P1 F1 57.3(15) 3_765 2_645
F1 P1 F1 74.9(15) 3_765 2_645
F1 P1 F1 74.9(15) . 2_645
P1 P1 F2 56.5(12) 13_755 15_545
F2 P1 F2 58.5(10) 2_645 15_545
F2 P1 F2 58.5(10) . 15_545
F2 P1 F2 134.5(18) 3_765 15_545
F1 P1 F2 95.7(9) 3_765 15_545
F1 P1 F2 95.7(9) . 15_545
F1 P1 F2 168.1(19) 2_645 15_545
P1 P1 F2 56.5(12) 13_755 13_755
F2 P1 F2 58.5(10) 2_645 13_755
F2 P1 F2 134.5(18) . 13_755
F2 P1 F2 58.5(10) 3_765 13_755
F1 P1 F2 168.1(19) 3_765 13_755
F1 P1 F2 95.7(9) . 13_755
F1 P1 F2 95.7(9) 2_645 13_755
F2 P1 F2 92.5(17) 15_545 13_755
P1 P1 F2 56.5(12) 13_755 14_665
F2 P1 F2 134.5(18) 2_645 14_665
F2 P1 F2 58.5(10) . 14_665
F2 P1 F2 58.5(10) 3_765 14_665
F1 P1 F2 95.7(9) 3_765 14_665
F1 P1 F2 168.1(19) . 14_665
F1 P1 F2 95.7(9) 2_645 14_665
F2 P1 F2 92.5(17) 15_545 14_665
F2 P1 F2 92.5(17) 13_755 14_665
P1 P1 P1 180.0 13_755 16_556
F2 P1 P1 102.0(18) 2_645 16_556
F2 P1 P1 102.0(18) . 16_556
F2 P1 P1 102.0(18) 3_765 16_556
F1 P1 P1 44.6(10) 3_765 16_556
F1 P1 P1 44.6(10) . 16_556
F1 P1 P1 44.6(10) 2_645 16_556
F2 P1 P1 123.5(12) 15_545 16_556
F2 P1 P1 123.5(12) 13_755 16_556
F2 P1 P1 123.5(12) 14_665 16_556
F2 F1 F2 159(2) 2_645 17_646
F2 F1 P1 146(2) 2_645 16_556
F2 F1 P1 55.3(9) 17_646 16_556
F2 F1 P1 55.3(9) 2_645 .
F2 F1 P1 146(2) 17_646 .
P1 F1 P1 90.8(19) 16_556 .
P1 F2 F1 67.3(14) . 3_765
P1 F2 F2 68.8(6) . 15_545
F1 F2 F2 109(2) 3_765 15_545
P1 F2 F2 68.8(6) . 14_665
F1 F2 F2 109(2) 3_765 14_665
F2 F2 F2 104(3) 15_545 14_665
P1 F2 P1 45.5(18) . 13_755
F1 F2 P1 112.8(18) 3_765 13_755
F2 F2 P1 52.6(11) 15_545 13_755
F2 F2 P1 52.6(11) 14_665 13_755
C6 C6 C7 80.2(10) 11_657 .
C6 C6 C8 125(8) 11_657 .
C7 C6 C8 64(2) . .
C6 C7 C6 19.7(19) 3_665 12_557
C6 C7 C6 117.9(5) 3_665 2_655
C6 C7 C6 111(2) 12_557 2_655
C6 C7 C6 131(2) 3_665 10_667
C6 C7 C6 117.9(5) 12_557 10_667
C6 C7 C6 19.7(19) 2_655 10_667
C6 C7 C6 111(2) 3_665 11_657
C6 C7 C6 117.9(5) 12_557 11_657
C6 C7 C6 131(2) 2_655 11_657
C6 C7 C6 117.9(5) 10_667 11_657
C6 C7 C6 117.9(5) 3_665 .
C6 C7 C6 131(2) 12_557 .
C6 C7 C6 117.9(5) 2_655 .
C6 C7 C6 111(2) 10_667 .
C6 C7 C6 19.7(19) 11_657 .
C6 C7 C8 63(3) 3_665 3_665
C6 C7 C8 78(2) 12_557 3_665
C6 C7 C8 82(7) 2_655 3_665
C6 C7 C8 102(6) 10_667 3_665
C6 C7 C8 114(6) 11_657 3_665
C6 C7 C8 100(5) . 3_665
C6 C7 C8 78(2) 3_665 21_556
C6 C7 C8 63(3) 12_557 21_556
C6 C7 C8 114(6) 2_655 21_556
C6 C7 C8 100(5) 10_667 21_556
C6 C7 C8 82(7) 11_657 21_556
C6 C7 C8 102(6) . 21_556
C8 C7 C8 141(5) 3_665 21_556
C6 C7 C8 100(5) 3_665 2_655
C6 C7 C8 114(5) 12_557 2_655
C6 C7 C8 63(3) 2_655 2_655
C6 C7 C8 78(2) 10_667 2_655
C6 C7 C8 102(6) 11_657 2_655
C6 C7 C8 82(7) . 2_655
C8 C7 C8 37(4) 3_665 2_655
C8 C7 C8 176(10) 21_556 2_655
C6 C7 C8 82(7) 3_665 .
C6 C7 C8 102(6) 12_557 .
C6 C7 C8 100(5) 2_655 .
C6 C7 C8 114(5) 10_667 .
C6 C7 C8 78(2) 11_657 .
C6 C7 C8 63(3) . .
C8 C7 C8 37(4) 3_665 .
C8 C7 C8 145(10) 21_556 .
C8 C7 C8 37(4) 2_655 .
C6 C7 C8 102(6) 3_665 19_666
C6 C7 C8 82(7) 12_557 19_666
C6 C7 C8 78(2) 2_655 19_666
C6 C7 C8 63(3) 10_667 19_666
C6 C7 C8 100(5) 11_657 19_666
C6 C7 C8 114(5) . 19_666
C8 C7 C8 145(10) 3_665 19_666
C8 C7 C8 37(4) 21_556 19_666
C8 C7 C8 141(5) 2_655 19_666
C8 C7 C8 176(10) . 19_666
C6 C7 C8 114(5) 3_665 20_656
C6 C7 C8 100(5) 12_557 20_656
C6 C7 C8 102(6) 2_655 20_656
C6 C7 C8 82(7) 10_667 20_656
C6 C7 C8 63(3) 11_657 20_656
C6 C7 C8 78(2) . 20_656
C8 C7 C8 176(10) 3_665 20_656
C8 C7 C8 37(4) 21_556 20_656
C8 C7 C8 145(10) 2_655 20_656
C8 C7 C8 141(5) . 20_656
C8 C7 C8 37(4) 19_666 20_656
C8 C8 C8 60.00(2) 2_655 3_665
C8 C8 C6 97(10) 2_655 .
C8 C8 C6 124(3) 3_665 .
C8 C8 C6 97(10) 2_655 16_557
C8 C8 C6 124(3) 3_665 16_557
C6 C8 C6 107(7) . 16_557
C8 C8 C7 71.5(18) 2_655 16_557
C8 C8 C7 71.5(18) 3_665 16_557
C6 C8 C7 154(10) . 16_557
C6 C8 C7 52.9(15) 16_557 16_557
C8 C8 C7 71.5(18) 2_655 .
C8 C8 C7 71.5(18) 3_665 .
C6 C8 C7 52.9(15) . .
C6 C8 C7 154(10) 16_557 .
C7 C8 C7 137(4) 16_557 .

loop_
_geom_bond_atom_site_label_1
_geom_bond_atom_site_label_2
_geom_bond_distance
_geom_bond_site_symmetry_2
I1 C3 2.080(8) .
S1 C1 1.740(7) .
S1 C3 1.750(9) .
S2 C4 1.739(9) .
S2 C2 1.744(6) .
N1 C4 1.319(11) .
N1 C5 1.341(12) .
C1 C2 1.373(16) .
C1 S1 1.740(7) 9
C2 S2 1.744(6) 9
C3 C3 1.331(17) 9
C4 C4 1.400(16) 9
C5 C5 1.36(2) 9
C5 H5 0.9300 .
P1 P1 1.25(5) 13_755
P1 F2 1.463(17) 2_645
P1 F2 1.463(17) .
P1 F2 1.463(17) 3_765
P1 F1 1.641(17) 3_765
P1 F1 1.641(17) .
P1 F1 1.641(17) 2_645
P1 F2 1.72(3) 15_545
P1 F2 1.72(3) 13_755
P1 F2 1.72(3) 14_665
P1 P1 2.34(5) 16_556
F1 F2 1.50(4) 2_645
F1 F2 1.50(4) 17_646
F1 P1 1.641(17) 16_556
F2 F1 1.50(4) 3_765
F2 F2 1.57(4) 15_545
F2 F2 1.57(4) 14_665
F2 P1 1.72(3) 13_755
C6 C6 0.58(6) 11_657
C6 C7 1.709(11) .
C6 C8 1.91(9) .
C7 C6 1.709(11) 3_665
C7 C6 1.709(11) 12_557
C7 C6 1.709(11) 2_655
C7 C6 1.709(11) 10_667
C7 C6 1.709(11) 11_657
C7 C8 1.93(3) 3_665
C7 C8 1.93(3) 21_556
C7 C8 1.93(3) 2_655
C7 C8 1.93(3) .
C7 C8 1.93(3) 19_666
C7 C8 1.93(3) 20_656
C8 C8 1.22(13) 2_655
C8 C8 1.22(13) 3_665
C8 C6 1.91(9) 16_557
C8 C7 1.93(3) 16_557
